data_2225416
loop_
_publ_author_name
'Jalilian, Ehsan'
'Lidin, Sven'

_publ_section_title
;
 Bis(tetraphenylphosphonium) tetraiodidomanganate(II) acetone
 monosolvate
;
_journal_coeditor_code ZS2027
_journal_issue 3
_journal_name_full 'Acta Crystallographica Section E'
_journal_page_first m338
_journal_paper_doi 10.1107/S1600536810006732
_journal_volume 66
_journal_year 2010
_chemical_formula_iupac '(C24 H20 P)2 [Mn I4], C3 H6 O'
_chemical_formula_moiety '2(C24 H20 P +), Mn I4 2-, C3 H6 O'
_chemical_formula_sum 'C51 H46 I4 Mn O P2'
_chemical_formula_weight 1299.4
_chemical_name_systematic
;
Bis(tetraphenylphosphonium) tetraiodidomanganate(II) acetone solvate
;
_space_group_IT_number 14
_symmetry_cell_setting monoclinic
_symmetry_space_group_name_Hall '-P 2ybc'
_symmetry_space_group_name_H-M 'P 1 21/c 1'
_cell_angle_alpha 90
_cell_angle_beta 105.161(2)
_cell_angle_gamma 90
_cell_formula_units_Z 4
_cell_length_a 19.5230(4)
_cell_length_b 14.9733(3)
_cell_length_c 17.6152(4)
_cell_measurement_reflns_used 57375
_cell_measurement_temperature 100
_cell_measurement_theta_max 34.4517
_cell_measurement_theta_min 3.5878
_cell_volume 4970.12(19)
_computing_cell_refinement '<i>CrysAlis RED</i> (Oxford Diffraction, 2008)'
_computing_data_collection '<i>CrysAlis CCD</i> (Oxford Diffraction, 2008)'
_computing_data_reduction '<i>CrysAlis RED</i> (Oxford Diffraction, 2008)'
_computing_molecular_graphics '<i>DIAMOND</i> (Brandenburg, 1999)'
_computing_publication_material '<i>JANA2000</i> (Pet\<r\'i\<cek & Du\<sek, 2000)'
_computing_structure_refinement '<i>JANA2000</i> (Pet\<r\'i\<cek & Du\<sek, 2000)'
_computing_structure_solution '<i>Superflip</i> (Oszl\'anyi & S\"ut\>o, 2004)'
_diffrn_ambient_temperature 100
_diffrn_detector_area_resol_mean 16.5467
_diffrn_measured_fraction_theta_full 0.998
_diffrn_measured_fraction_theta_max 0.96
_diffrn_measurement_device_type 'Oxford Diffraction Xcalibur3 with Sapphire-3 CCD detector'
_diffrn_measurement_method '\w scans'
_diffrn_radiation_monochromator graphite
_diffrn_radiation_source 'Enhance (Mo) X-ray source'
_diffrn_radiation_type 'Mo K\a'
_diffrn_radiation_wavelength 0.71069
_diffrn_reflns_av_R_equivalents 0.0546
_diffrn_reflns_av_sigmaI/netI 0.0625
_diffrn_reflns_limit_h_max 30
_diffrn_reflns_limit_h_min -30
_diffrn_reflns_limit_k_max 23
_diffrn_reflns_limit_k_min -23
_diffrn_reflns_limit_l_max 27
_diffrn_reflns_limit_l_min -28
_diffrn_reflns_number 181649
_diffrn_reflns_theta_full 31.31
_diffrn_reflns_theta_max 34.58
_diffrn_reflns_theta_min 3.60
_diffrn_standards_number 0
_exptl_absorpt_coefficient_mu 2.85
_exptl_absorpt_correction_T_max 0.480
_exptl_absorpt_correction_T_min 0.388
_exptl_absorpt_correction_type gaussian
_exptl_absorpt_process_details '(<i>CrysAlis RED</i>; Oxford Diffraction, 2008)'
_exptl_crystal_colour yellow
_exptl_crystal_density_diffrn 1.73602
_exptl_crystal_description block
_exptl_crystal_F_000 2508
_exptl_crystal_size_max 0.4683
_exptl_crystal_size_mid 0.4026
_exptl_crystal_size_min 0.3818
_refine_diff_density_max 2.03
_refine_diff_density_min -1.59
_refine_ls_extinction_coef 3216
_refine_ls_extinction_method 'B--C type 1 Gaussian isotropic (Becker & Coppens, 1974)'
_refine_ls_goodness_of_fit_ref 1.17
_refine_ls_hydrogen_treatment constr
_refine_ls_number_parameters 533
_refine_ls_number_reflns 20267
_refine_ls_R_factor_all 0.0802
_refine_ls_R_factor_gt 0.0337
_refine_ls_shift/su_max 0.0267
_refine_ls_shift/su_mean 0.0007
_refine_ls_structure_factor_coef Fsqd
_refine_ls_weighting_details w=1/[\s^2^(I)+0.0004I^2^]
_refine_ls_weighting_scheme sigma
_refine_ls_wR_factor_gt 0.0565
_refine_ls_wR_factor_ref 0.0620
_reflns_number_gt 12474
_reflns_number_total 20267
_reflns_threshold_expression I>3\s(I)
_cod_data_source_file zs2027.cif
_cod_data_source_block I
_cod_original_sg_symbol_H-M 'P 21/c'
_cod_original_formula_sum 'C51 H46 I4 Mn1 O1 P2'
_cod_database_code 2225416
_cod_database_fobs_code 2225416

loop_
_symmetry_equiv_pos_site_id
_symmetry_equiv_pos_as_xyz
1 x,y,z
2 -x,1/2+y,1/2-z
3 -x,-y,-z
4 x,1/2-y,1/2+z

loop_
_atom_site_type_symbol
_atom_site_label
_atom_site_fract_x
_atom_site_fract_y
_atom_site_fract_z
_atom_site_U_iso_or_equiv
_atom_site_adp_type
_atom_site_calc_flag
_atom_site_refinement_flags
_atom_site_occupancy
_atom_site_disorder_assembly
_atom_site_disorder_group
I I1 0.363127(8) 0.413343(12) 0.250596(9) 0.01811(5) Uani d . 1 . .
I I2 0.267877(9) 0.620469(12) 0.356895(10) 0.01822(5) Uani d . 1 . .
I I3 0.141259(9) 0.494648(12) 0.139458(10) 0.02192(5) Uani d . 1 . .
I I4 0.195916(9) 0.328035(14) 0.355201(13) 0.03074(7) Uani d . 1 . .
Mn Mn 0.237671(18) 0.46300(3) 0.27725(2) 0.01406(11) Uani d . 1 . .
P P1 0.47887(3) 0.30247(5) 0.01743(4) 0.01217(18) Uani d . 1 . .
C C111 0.53341(11) 0.34965(17) 0.10643(13) 0.0123(7) Uani d . 1 . .
C C112 0.60335(12) 0.31820(18) 0.13592(14) 0.0163(8) Uani d . 1 . .
C C113 0.64455(12) 0.35154(18) 0.20608(15) 0.0175(8) Uani d . 1 . .
C C114 0.61761(12) 0.41635(19) 0.24673(14) 0.0192(8) Uani d . 1 . .
C C115 0.54947(12) 0.44842(18) 0.21707(14) 0.0169(8) Uani d . 1 . .
C C116 0.50700(12) 0.41493(17) 0.14693(13) 0.0134(7) Uani d . 1 . .
C C121 0.45766(12) 0.18827(17) 0.03195(14) 0.0138(7) Uani d . 1 . .
C C122 0.39281(13) 0.15420(18) -0.01153(15) 0.0194(8) Uani d . 1 . .
C C123 0.37516(15) 0.06537(19) -0.00242(16) 0.0245(9) Uani d . 1 . .
C C124 0.42276(15) 0.0112(2) 0.04915(16) 0.0245(9) Uani d . 1 . .
C C125 0.48694(14) 0.04433(19) 0.09243(16) 0.0231(9) Uani d . 1 . .
C C126 0.50544(13) 0.13267(18) 0.08403(15) 0.0190(8) Uani d . 1 . .
C C131 0.52539(12) 0.31146(17) -0.05770(13) 0.0126(7) Uani d . 1 . .
C C132 0.50406(12) 0.25842(17) -0.12442(14) 0.0163(8) Uani d . 1 . .
C C133 0.53392(13) 0.27192(18) -0.18677(15) 0.0190(8) Uani d . 1 . .
C C134 0.58487(13) 0.33707(18) -0.18244(15) 0.0198(8) Uani d . 1 . .
C C135 0.60681(12) 0.38938(17) -0.11562(15) 0.0174(8) Uani d . 1 . .
C C136 0.57672(12) 0.37746(18) -0.05310(14) 0.0157(7) Uani d . 1 . .
C C141 0.39641(12) 0.36202(17) -0.01352(14) 0.0132(7) Uani d . 1 . .
C C142 0.34925(12) 0.36048(17) 0.03393(14) 0.0162(8) Uani d . 1 . .
C C143 0.28478(12) 0.40427(18) 0.01055(15) 0.0197(8) Uani d . 1 . .
C C144 0.26611(13) 0.44760(18) -0.06160(16) 0.0215(8) Uani d . 1 . .
C C145 0.31231(13) 0.44827(18) -0.10941(16) 0.0210(8) Uani d . 1 . .
C C146 0.37791(12) 0.40604(17) -0.08547(14) 0.0160(7) Uani d . 1 . .
P P2 0.06885(3) 0.86274(4) 0.17163(4) 0.01173(18) Uani d . 1 . .
C C211 0.08918(12) 0.86045(16) 0.27704(13) 0.0130(7) Uani d . 1 . .
C C212 0.15444(12) 0.83129(18) 0.32274(14) 0.0175(8) Uani d . 1 . .
C C213 0.16835(13) 0.83290(18) 0.40413(15) 0.0208(8) Uani d . 1 . .
C C214 0.11744(14) 0.86422(17) 0.43938(15) 0.0190(8) Uani d . 1 . .
C C215 0.05190(14) 0.89340(18) 0.39351(15) 0.0198(8) Uani d . 1 . .
C C216 0.03718(13) 0.89155(17) 0.31238(14) 0.0173(8) Uani d . 1 . .
C C221 0.00816(11) 0.77516(17) 0.13074(14) 0.0132(7) Uani d . 1 . .
C C222 -0.00761(14) 0.70859(18) 0.17697(15) 0.0210(8) Uani d . 1 . .
C C223 -0.04934(15) 0.6372(2) 0.14317(16) 0.0258(9) Uani d . 1 . .
C C224 -0.07579(13) 0.63309(19) 0.06201(16) 0.0231(9) Uani d . 1 . .
C C225 -0.06029(13) 0.70026(19) 0.01553(15) 0.0210(8) Uani d . 1 . .
C C226 -0.01808(13) 0.77095(19) 0.04895(14) 0.0194(8) Uani d . 1 . .
C C231 0.03084(12) 0.97044(17) 0.14318(14) 0.0145(7) Uani d . 1 . .
C C232 0.07276(14) 1.04643(18) 0.16375(15) 0.0198(8) Uani d . 1 . .
C C233 0.04151(16) 1.13010(19) 0.15066(16) 0.0248(10) Uani d . 1 . .
C C234 -0.03094(17) 1.1383(2) 0.11864(16) 0.0276(10) Uani d . 1 . .
C C235 -0.07273(15) 1.0636(2) 0.09981(16) 0.0278(10) Uani d . 1 . .
C C236 -0.04223(13) 0.97791(19) 0.11118(15) 0.0200(8) Uani d . 1 . .
C C241 0.14687(12) 0.84220(17) 0.13787(14) 0.0146(7) Uani d . 1 . .
C C242 0.17576(12) 0.90571(19) 0.09763(14) 0.0172(8) Uani d . 1 . .
C C243 0.23399(13) 0.8829(2) 0.06978(15) 0.0217(8) Uani d . 1 . .
C C244 0.26273(12) 0.7991(2) 0.08253(15) 0.0214(8) Uani d . 1 . .
C C245 0.23370(12) 0.73475(19) 0.12204(15) 0.0202(8) Uani d . 1 . .
C C246 0.17550(12) 0.75620(18) 0.14940(14) 0.0168(8) Uani d . 1 . .
O O 0.24790(10) 0.42937(14) 0.69284(13) 0.0327(7) Uani d . 1 . .
C C1a 0.27226(14) 0.36418(19) 0.66823(16) 0.0236(9) Uani d . 1 . .
C C2a 0.34963(14) 0.3428(2) 0.69304(18) 0.0278(10) Uani d . 1 . .
C C3a 0.22555(17) 0.3008(2) 0.6115(2) 0.0435(13) Uani d . 1 . .
H H112 0.622948 0.272114 0.106265 0.0195 Uiso d . 1 . .
H H113 0.694022 0.32894 0.227737 0.021 Uiso d . 1 . .
H H114 0.647665 0.439935 0.297714 0.023 Uiso d . 1 . .
H H115 0.530696 0.495855 0.246171 0.0203 Uiso d . 1 . .
H H116 0.457559 0.43782 0.125725 0.0161 Uiso d . 1 . .
H H122 0.35887 0.193589 -0.04936 0.0233 Uiso d . 1 . .
H H123 0.328352 0.041076 -0.033002 0.0294 Uiso d . 1 . .
H H124 0.410536 -0.05286 0.055155 0.0294 Uiso d . 1 . .
H H125 0.520496 0.004474 0.130205 0.0277 Uiso d . 1 . .
H H126 0.552392 0.156264 0.114887 0.0228 Uiso d . 1 . .
H H132 0.467466 0.210873 -0.127446 0.0196 Uiso d . 1 . .
H H133 0.518477 0.23429 -0.235143 0.0228 Uiso d . 1 . .
H H134 0.606015 0.346525 -0.227754 0.0238 Uiso d . 1 . .
H H135 0.644339 0.435736 -0.112396 0.0208 Uiso d . 1 . .
H H136 0.591736 0.415883 -0.005176 0.0189 Uiso d . 1 . .
H H142 0.362153 0.327546 0.085093 0.0194 Uiso d . 1 . .
H H143 0.251782 0.404718 0.045439 0.0237 Uiso d . 1 . .
H H144 0.219177 0.478425 -0.079127 0.0258 Uiso d . 1 . .
H H145 0.298402 0.479311 -0.161451 0.0252 Uiso d . 1 . .
H H146 0.41145 0.407354 -0.119718 0.0192 Uiso d . 1 . .
H H212 0.191288 0.809208 0.297139 0.021 Uiso d . 1 . .
H H213 0.215144 0.811451 0.437299 0.025 Uiso d . 1 . .
H H214 0.127754 0.865894 0.498038 0.0228 Uiso d . 1 . .
H H215 0.015336 0.915796 0.419381 0.0237 Uiso d . 1 . .
H H216 -0.009936 0.912134 0.279338 0.0208 Uiso d . 1 . .
H H222 0.011209 0.711801 0.23544 0.0252 Uiso d . 1 . .
H H223 -0.060463 0.588581 0.177031 0.0309 Uiso d . 1 . .
H H224 -0.106036 0.581519 0.037283 0.0278 Uiso d . 1 . .
H H225 -0.079881 0.697556 -0.042856 0.0253 Uiso d . 1 . .
H H226 -0.006234 0.818975 0.015019 0.0233 Uiso d . 1 . .
H H232 0.124971 1.040669 0.187768 0.0237 Uiso d . 1 . .
H H233 0.071487 1.184884 0.164435 0.0298 Uiso d . 1 . .
H H234 -0.052952 1.198984 0.109179 0.0331 Uiso d . 1 . .
H H242 0.154964 0.967066 0.088784 0.0206 Uiso d . 1 . .
H H243 0.254868 0.927988 0.040373 0.026 Uiso d . 1 . .
H H244 0.305123 0.78388 0.063211 0.0257 Uiso d . 1 . .
H H245 0.25478 0.673518 0.130557 0.0242 Uiso d . 1 . .
H H246 0.153967 0.710293 0.177351 0.0202 Uiso d . 1 . .
H H235 -0.12517 1.070113 0.07787 0.0333 Uiso d . 1 . .
H H236 -0.072366 0.92337 0.0966 0.024 Uiso d . 1 . .
H H21a 0.368944 0.34155 0.645773 0.0334 Uiso d . 1 . .
H H22a 0.375065 0.389535 0.730538 0.0334 Uiso d . 1 . .
H H23a 0.356701 0.283169 0.719425 0.0334 Uiso d . 1 . .
H H31a 0.240116 0.300066 0.561103 0.0522 Uiso d . 1 . .
H H32a 0.230395 0.23939 0.634612 0.0522 Uiso d . 1 . .
H H33a 0.175029 0.320672 0.600884 0.0522 Uiso d . 1 . .

loop_
_atom_site_aniso_label
_atom_site_aniso_U_11
_atom_site_aniso_U_22
_atom_site_aniso_U_33
_atom_site_aniso_U_12
_atom_site_aniso_U_13
_atom_site_aniso_U_23
_atom_site_aniso_type_symbol
I1 0.01517(7) 0.02419(10) 0.01640(8) 0.00176(6) 0.00667(6) -0.00113(7) I
I2 0.02231(7) 0.01323(9) 0.01828(8) -0.00060(6) 0.00380(6) -0.00199(7) I
I3 0.02058(7) 0.02372(11) 0.01732(8) -0.00178(7) -0.00243(6) -0.00117(7) I
I4 0.02084(8) 0.02760(12) 0.04608(12) -0.00157(7) 0.01286(8) 0.01617(9) I
Mn 0.01352(15) 0.0144(2) 0.01427(17) -0.00100(14) 0.00358(13) -0.00023(15) Mn
P1 0.0119(2) 0.0138(3) 0.0108(3) 0.0004(2) 0.0029(2) -0.0005(2) P
C111 0.0120(9) 0.0161(14) 0.0088(10) -0.0011(9) 0.0026(8) 0.0011(9) C
C112 0.0125(10) 0.0191(15) 0.0172(12) 0.0021(9) 0.0037(9) 0.0010(10) C
C113 0.0126(10) 0.0189(15) 0.0190(12) 0.0008(9) 0.0007(9) 0.0048(10) C
C114 0.0161(10) 0.0266(16) 0.0129(11) -0.0072(10) 0.0004(9) 0.0012(11) C
C115 0.0194(11) 0.0167(14) 0.0157(12) -0.0010(10) 0.0063(9) -0.0029(10) C
C116 0.0132(9) 0.0137(13) 0.0127(11) -0.0006(9) 0.0022(8) 0.0013(10) C
C121 0.0166(10) 0.0136(14) 0.0118(11) 0.0005(9) 0.0048(8) 0.0000(9) C
C122 0.0214(12) 0.0195(15) 0.0153(12) -0.0028(10) 0.0012(9) -0.0002(10) C
C123 0.0287(14) 0.0222(17) 0.0210(13) -0.0076(11) 0.0038(11) -0.0017(12) C
C124 0.0389(15) 0.0151(16) 0.0226(13) -0.0028(12) 0.0135(12) -0.0002(11) C
C125 0.0277(13) 0.0193(16) 0.0234(14) 0.0053(11) 0.0087(11) 0.0062(12) C
C126 0.0192(11) 0.0202(16) 0.0177(12) 0.0021(10) 0.0050(9) 0.0008(11) C
C131 0.0136(9) 0.0122(13) 0.0128(11) 0.0029(9) 0.0050(8) -0.0002(9) C
C132 0.0172(11) 0.0144(14) 0.0167(12) -0.0006(9) 0.0033(9) -0.0041(10) C
C133 0.0204(11) 0.0211(16) 0.0160(12) 0.0035(10) 0.0059(10) -0.0043(11) C
C134 0.0213(11) 0.0241(16) 0.0168(12) 0.0089(11) 0.0098(10) 0.0034(11) C
C135 0.0167(10) 0.0137(14) 0.0234(13) 0.0022(9) 0.0085(9) 0.0014(11) C
C136 0.0175(11) 0.0135(14) 0.0161(11) 0.0037(10) 0.0044(9) 0.0009(10) C
C141 0.0136(10) 0.0126(14) 0.0131(11) -0.0004(9) 0.0030(8) -0.0012(9) C
C142 0.0160(10) 0.0172(15) 0.0150(12) -0.0003(9) 0.0035(9) 0.0008(10) C
C143 0.0143(10) 0.0227(16) 0.0226(13) 0.0015(10) 0.0057(9) -0.0030(11) C
C144 0.0175(11) 0.0181(15) 0.0273(14) 0.0047(10) 0.0029(10) 0.0023(12) C
C145 0.0218(12) 0.0179(15) 0.0215(13) 0.0025(10) 0.0022(10) 0.0079(11) C
C146 0.0171(10) 0.0148(14) 0.0156(11) -0.0008(9) 0.0035(9) 0.0012(10) C
P2 0.0110(2) 0.0128(4) 0.0119(3) 0.0011(2) 0.0038(2) 0.0008(2) P
C211 0.0156(10) 0.0106(13) 0.0128(11) -0.0011(9) 0.0036(8) 0.0003(9) C
C212 0.0174(11) 0.0181(15) 0.0173(12) 0.0030(10) 0.0052(9) 0.0012(10) C
C213 0.0204(11) 0.0220(16) 0.0167(12) 0.0005(11) -0.0012(9) -0.0010(11) C
C214 0.0306(13) 0.0125(14) 0.0129(11) -0.0051(10) 0.0037(10) -0.0019(10) C
C215 0.0265(12) 0.0180(16) 0.0181(12) 0.0038(10) 0.0117(10) -0.0004(11) C
C216 0.0180(11) 0.0173(15) 0.0174(12) 0.0049(10) 0.0059(9) 0.0013(10) C
C221 0.0105(9) 0.0142(14) 0.0147(11) 0.0006(9) 0.0029(8) 0.0008(10) C
C222 0.0282(13) 0.0188(16) 0.0152(12) -0.0034(11) 0.0042(10) 0.0003(11) C
C223 0.0355(15) 0.0211(17) 0.0208(14) -0.0101(12) 0.0076(11) -0.0005(12) C
C224 0.0195(12) 0.0223(17) 0.0265(14) -0.0033(11) 0.0039(10) -0.0079(12) C
C225 0.0209(12) 0.0252(16) 0.0144(12) -0.0006(11) 0.0000(9) -0.0038(11) C
C226 0.0217(12) 0.0227(16) 0.0133(12) -0.0031(10) 0.0038(9) 0.0027(11) C
C231 0.0184(11) 0.0130(14) 0.0135(11) 0.0048(9) 0.0065(9) 0.0036(10) C
C232 0.0232(12) 0.0182(15) 0.0214(13) 0.0019(11) 0.0119(10) 0.0015(11) C
C233 0.0435(16) 0.0137(16) 0.0239(14) 0.0003(12) 0.0204(12) 0.0016(12) C
C234 0.0486(18) 0.0181(17) 0.0209(14) 0.0179(13) 0.0176(13) 0.0087(12) C
C235 0.0279(14) 0.038(2) 0.0185(13) 0.0178(13) 0.0083(11) 0.0089(13) C
C236 0.0182(11) 0.0233(16) 0.0192(12) 0.0049(10) 0.0063(9) 0.0024(11) C
C241 0.0115(9) 0.0174(14) 0.0140(11) 0.0002(9) 0.0017(8) -0.0028(10) C
C242 0.0169(10) 0.0201(15) 0.0144(11) -0.0008(10) 0.0040(9) -0.0010(10) C
C243 0.0204(11) 0.0294(17) 0.0169(12) -0.0068(11) 0.0076(10) -0.0012(12) C
C244 0.0126(10) 0.0330(18) 0.0194(12) 0.0002(10) 0.0056(9) -0.0088(12) C
C245 0.0161(11) 0.0234(16) 0.0195(12) 0.0055(10) 0.0020(9) -0.0068(11) C
C246 0.0144(10) 0.0193(15) 0.0163(12) -0.0003(10) 0.0033(9) -0.0016(10) C
O 0.0273(10) 0.0255(13) 0.0414(13) 0.0058(9) 0.0019(9) -0.0016(10) O
C1a 0.0255(13) 0.0204(17) 0.0228(14) -0.0001(11) 0.0027(11) 0.0040(12) C
C2a 0.0274(14) 0.0204(17) 0.0352(16) 0.0002(12) 0.0072(12) -0.0012(13) C
C3a 0.0322(17) 0.043(2) 0.049(2) -0.0037(15) 0.0009(15) -0.0165(18) C

loop_
_atom_type_symbol
_atom_type_scat_dispersion_real
_atom_type_scat_dispersion_imag
_atom_type_scat_source
I -0.474 1.812 'International Tables Vol C Tables  4.2.6.8 and 6.1.1.1'
Mn 0.337 0.728 'International Tables Vol C Tables  4.2.6.8 and 6.1.1.1'
P 0.102 0.094 'International Tables Vol C Tables  4.2.6.8 and 6.1.1.1'
C 0.003 0.002 'International Tables Vol C Tables  4.2.6.8 and 6.1.1.1'
O 0.011 0.006 'International Tables Vol C Tables  4.2.6.8 and 6.1.1.1'
H 0.000 0.000 'International Tables Vol C Tables  4.2.6.8 and 6.1.1.1'

loop_
_geom_angle_atom_site_label_1
_geom_angle_atom_site_label_2
_geom_angle_atom_site_label_3
_geom_angle_site_symmetry_1
_geom_angle_site_symmetry_2
_geom_angle_site_symmetry_3
_geom_angle
_geom_angle_publ_flag
I1 Mn I2 . . . 104.011(13) no
I1 Mn I3 . . . 109.957(15) no
I1 Mn I4 . . . 106.881(14) no
I2 Mn I3 . . . 108.490(14) no
I2 Mn I4 . . . 116.164(15) no
I3 Mn I4 . . . 111.014(13) no
C111 P1 C121 . . . 110.94(11) no
C111 P1 C131 . . . 108.40(11) no
C111 P1 C141 . . . 110.48(11) no
C121 P1 C131 . . . 110.90(12) no
C121 P1 C141 . . . 107.14(11) no
C131 P1 C141 . . . 108.97(11) no
P1 C111 C112 . . . 119.15(19) no
P1 C111 C116 . . . 120.78(16) no
C112 C111 C116 . . . 120.1(2) no
C111 C112 C113 . . . 119.4(2) no
C111 C112 H112 . . . 120.3 no
C113 C112 H112 . . . 120.3 no
C112 C113 C114 . . . 120.3(2) no
C112 C113 H113 . . . 119.9 no
C114 C113 H113 . . . 119.9 no
C113 C114 C115 . . . 120.3(2) no
C113 C114 H114 . . . 119.8 no
C115 C114 H114 . . . 119.8 no
C114 C115 C116 . . . 120.2(2) no
C114 C115 H115 . . . 119.9 no
C116 C115 H115 . . . 119.9 no
C111 C116 C115 . . . 119.8(2) no
C111 C116 H116 . . . 120.1 no
C115 C116 H116 . . . 120.1 no
P1 C121 C122 . . . 118.75(18) no
P1 C121 C126 . . . 121.44(18) no
C122 C121 C126 . . . 119.8(2) no
C121 C122 C123 . . . 120.2(2) no
C121 C122 H122 . . . 119.9 no
C123 C122 H122 . . . 119.9 no
C122 C123 C124 . . . 119.5(2) no
C122 C123 H123 . . . 120.2 no
C124 C123 H123 . . . 120.2 no
C123 C124 C125 . . . 120.7(3) no
C123 C124 H124 . . . 119.7 no
C125 C124 H124 . . . 119.7 no
C124 C125 C126 . . . 120.6(2) no
C124 C125 H125 . . . 119.7 no
C126 C125 H125 . . . 119.7 no
C121 C126 C125 . . . 119.3(2) no
C121 C126 H126 . . . 120.4 no
C125 C126 H126 . . . 120.4 no
P1 C131 C132 . . . 118.90(19) no
P1 C131 C136 . . . 120.31(19) no
C132 C131 C136 . . . 120.4(2) no
C131 C132 C133 . . . 119.5(2) no
C131 C132 H132 . . . 120.3 no
C133 C132 H132 . . . 120.3 no
C132 C133 C134 . . . 120.4(2) no
C132 C133 H133 . . . 119.8 no
C134 C133 H133 . . . 119.8 no
C133 C134 C135 . . . 120.3(3) no
C133 C134 H134 . . . 119.8 no
C135 C134 H134 . . . 119.8 no
C134 C135 C136 . . . 120.0(2) no
C134 C135 H135 . . . 120.0 no
C136 C135 H135 . . . 120.0 no
C131 C136 C135 . . . 119.4(2) no
C131 C136 H136 . . . 120.3 no
C135 C136 H136 . . . 120.3 no
P1 C141 C142 . . . 119.28(18) no
P1 C141 C146 . . . 120.7(2) no
C142 C141 C146 . . . 119.9(2) no
C141 C142 C143 . . . 120.3(2) no
C141 C142 H142 . . . 119.8 no
C143 C142 H142 . . . 119.8 no
C142 C143 C144 . . . 119.7(3) no
C142 C143 H143 . . . 120.2 no
C144 C143 H143 . . . 120.2 no
C143 C144 C145 . . . 120.2(2) no
C143 C144 H144 . . . 119.9 no
C145 C144 H144 . . . 119.9 no
C144 C145 C146 . . . 120.4(2) no
C144 C145 H145 . . . 119.8 no
C146 C145 H145 . . . 119.8 no
C141 C146 C145 . . . 119.4(2) no
C141 C146 H146 . . . 120.3 no
C145 C146 H146 . . . 120.3 no
C211 P2 C221 . . . 110.29(12) no
C211 P2 C231 . . . 105.66(12) no
C211 P2 C241 . . . 111.17(11) no
C221 P2 C231 . . . 111.43(10) no
C221 P2 C241 . . . 105.69(12) no
C231 P2 C241 . . . 112.69(12) no
P2 C211 C212 . . . 121.8(2) no
P2 C211 C216 . . . 117.60(16) no
C212 C211 C216 . . . 120.6(2) no
C211 C212 C213 . . . 119.7(2) no
C211 C212 H212 . . . 120.1 no
C213 C212 H212 . . . 120.1 no
C212 C213 C214 . . . 120.0(2) no
C212 C213 H213 . . . 120.0 no
C214 C213 H213 . . . 120.0 no
C213 C214 C215 . . . 120.3(2) no
C213 C214 H214 . . . 119.9 no
C215 C214 H214 . . . 119.9 no
C214 C215 C216 . . . 120.3(3) no
C214 C215 H215 . . . 119.9 no
C216 C215 H215 . . . 119.8 no
C211 C216 C215 . . . 119.1(2) no
C211 C216 H216 . . . 120.4 no
C215 C216 H216 . . . 120.4 no
P2 C221 C222 . . . 121.44(17) no
P2 C221 C226 . . . 118.3(2) no
C222 C221 C226 . . . 120.0(2) no
C221 C222 C223 . . . 120.3(2) no
C221 C222 H222 . . . 119.8 no
C223 C222 H222 . . . 119.8 no
C222 C223 C224 . . . 119.8(3) no
C222 C223 H223 . . . 120.1 no
C224 C223 H223 . . . 120.1 no
C223 C224 C225 . . . 119.9(2) no
C223 C224 H224 . . . 120.0 no
C225 C224 H224 . . . 120.0 no
C224 C225 C226 . . . 120.5(2) no
C224 C225 H225 . . . 119.8 no
C226 C225 H225 . . . 119.8 no
C221 C226 C225 . . . 119.5(2) no
C221 C226 H226 . . . 120.2 no
C225 C226 H226 . . . 120.2 no
P2 C231 C232 . . . 119.37(17) no
P2 C231 C236 . . . 119.4(2) no
C232 C231 C236 . . . 120.6(2) no
C231 C232 C233 . . . 119.5(2) no
C231 C232 H232 . . . 120.3 no
C233 C232 H232 . . . 120.3 no
C232 C233 C234 . . . 120.4(3) no
C232 C233 H233 . . . 119.8 no
C234 C233 H233 . . . 119.8 no
C233 C234 C235 . . . 120.3(3) no
C233 C234 H234 . . . 119.8 no
C235 C234 H234 . . . 119.8 no
C234 C235 C236 . . . 120.4(3) no
C234 C235 H235 . . . 119.8 no
C236 C235 H235 . . . 119.8 no
C231 C236 C235 . . . 118.8(2) no
C231 C236 H236 . . . 120.6 no
C235 C236 H236 . . . 120.6 no
P2 C241 C242 . . . 122.85(19) no
P2 C241 C246 . . . 116.8(2) no
C242 C241 C246 . . . 120.3(2) no
C241 C242 C243 . . . 119.3(2) no
C241 C242 H242 . . . 120.4 no
C243 C242 H242 . . . 120.4 no
C242 C243 C244 . . . 120.2(3) no
C242 C243 H243 . . . 119.9 no
C244 C243 H243 . . . 119.9 no
C243 C244 C245 . . . 120.9(3) no
C243 C244 H244 . . . 119.6 no
C245 C244 H244 . . . 119.6 no
C244 C245 C246 . . . 119.5(3) no
C244 C245 H245 . . . 120.3 no
C246 C245 H245 . . . 120.3 no
C241 C246 C245 . . . 119.8(3) no
C241 C246 H246 . . . 120.1 no
C245 C246 H246 . . . 120.1 no
O C1a C2a . . . 121.9(2) no
O C1a C3a . . . 121.3(3) no
C2a C1a C3a . . . 116.8(3) no
H21a C2a H22a . . . 109.5 no
H21a C2a H23a . . . 109.5 no
H22a C2a H23a . . . 109.5 no
H31a C3a H32a . . . 109.5 no
H31a C3a H33a . . . 109.5 no
H32a C3a H33a . . . 109.5 no

loop_
_geom_bond_atom_site_label_1
_geom_bond_atom_site_label_2
_geom_bond_site_symmetry_1
_geom_bond_site_symmetry_2
_geom_bond_distance
_geom_bond_publ_flag
I1 Mn . . 2.7155(4) no
I2 Mn . . 2.7281(4) no
I3 Mn . . 2.6962(4) no
I4 Mn . . 2.6868(5) no
P1 C111 . . 1.794(2) no
P1 C121 . . 1.793(3) no
P1 C131 . . 1.795(3) no
P1 C141 . . 1.796(2) no
C111 C112 . . 1.409(3) no
C111 C116 . . 1.387(4) no
C112 C113 . . 1.380(3) no
C112 H112 . . 1.000 no
C113 C114 . . 1.389(4) no
C113 H113 . . 1.000 no
C114 C115 . . 1.382(3) no
C114 H114 . . 1.000 no
C115 C116 . . 1.389(3) no
C115 H115 . . 1.000 no
C116 H116 . . 1.000 no
C121 C122 . . 1.394(3) no
C121 C126 . . 1.399(3) no
C122 C123 . . 1.394(4) no
C122 H122 . . 1.000 no
C123 C124 . . 1.381(4) no
C123 H123 . . 1.000 no
C124 C125 . . 1.378(4) no
C124 H124 . . 1.000 no
C125 C126 . . 1.389(4) no
C125 H125 . . 1.000 no
C126 H126 . . 1.000 no
C131 C132 . . 1.389(3) no
C131 C136 . . 1.395(4) no
C132 C133 . . 1.386(4) no
C132 H132 . . 1.000 no
C133 C134 . . 1.381(4) no
C133 H133 . . 1.000 no
C134 C135 . . 1.385(4) no
C134 H134 . . 1.000 no
C135 C136 . . 1.389(4) no
C135 H135 . . 1.000 no
C136 H136 . . 1.000 no
C141 C142 . . 1.396(4) no
C141 C146 . . 1.390(3) no
C142 C143 . . 1.383(3) no
C142 H142 . . 1.000 no
C143 C144 . . 1.388(4) no
C143 H143 . . 1.000 no
C144 C145 . . 1.386(4) no
C144 H144 . . 1.000 no
C145 C146 . . 1.391(3) no
C145 H145 . . 1.000 no
C146 H146 . . 1.000 no
P2 C211 . . 1.795(2) no
P2 C221 . . 1.788(2) no
P2 C231 . . 1.791(3) no
P2 C241 . . 1.801(3) no
C211 C212 . . 1.388(3) no
C211 C216 . . 1.402(4) no
C212 C213 . . 1.388(4) no
C212 H212 . . 1.000 no
C213 C214 . . 1.384(4) no
C213 H213 . . 1.000 no
C214 C215 . . 1.393(3) no
C214 H214 . . 1.000 no
C215 C216 . . 1.382(4) no
C215 H215 . . 1.000 no
C216 H216 . . 1.000 no
C221 C222 . . 1.372(4) no
C221 C226 . . 1.399(3) no
C222 C223 . . 1.381(4) no
C222 H222 . . 1.000 no
C223 C224 . . 1.389(4) no
C223 H223 . . 1.000 no
C224 C225 . . 1.380(4) no
C224 H224 . . 1.000 no
C225 C226 . . 1.376(4) no
C225 H225 . . 1.000 no
C226 H226 . . 1.000 no
C231 C232 . . 1.393(4) no
C231 C236 . . 1.395(3) no
C232 C233 . . 1.386(4) no
C232 H232 . . 1.000 no
C233 C234 . . 1.384(4) no
C233 H233 . . 1.000 no
C234 C235 . . 1.374(4) no
C234 H234 . . 1.000 no
C235 C236 . . 1.406(4) no
C235 H235 . . 1.000 no
C236 H236 . . 1.000 no
C241 C242 . . 1.391(4) no
C241 C246 . . 1.397(4) no
C242 C243 . . 1.393(4) no
C242 H242 . . 1.000 no
C243 C244 . . 1.369(4) no
C243 H243 . . 1.000 no
C244 C245 . . 1.393(4) no
C244 H244 . . 1.000 no
C245 C246 . . 1.383(4) no
C245 H245 . . 1.000 no
C246 H246 . . 1.000 no
O C1a . . 1.214(4) no
C1a C2a . . 1.493(4) no
C1a C3a . . 1.502(4) no
C2a H21a . . 1.000 no
C2a H22a . . 1.000 no
C2a H23a . . 1.000 no
C3a H31a . . 1.000 no
C3a H32a . . 1.000 no
C3a H33a . . 1.000 no
